data_4114490
loop_
_publ_author_name
'David A. Shultz'
'Rosario M. Fico'
'Hyoyoung Lee'
'Jeff W. Kampf'
'Kristin Kirschbaum'
'A. Alan Pinkerton'
'Paul D. Boyle'

_publ_contact_author
;
        David A. Shultz
    Department of Chemistry, 527 Dabney Hall
    North Carolina State University
    Raleigh, NC  27695-8204
;
_publ_contact_author_email David_Shultz@ncsu.edu
_publ_contact_author_fax (919)515-6972
_publ_contact_author_phone (919)515-8920
_publ_section_title
;
 Mechanisms of Exchange Modulation in Trimethylenemethane-type Biradicals:
 The Roles of Conformation and Spin Density
;
_journal_name_full 'Journal of the American Chemical Society'
_journal_page_first 15426
_journal_page_last 15432
_journal_paper_doi 10.1021/ja037787o
_journal_volume 125
_journal_year 2003
_chemical_formula_moiety 'C30 H44 N2 O2'
_chemical_formula_sum 'C30 H44 N2 O2'
_chemical_formula_weight 464.67
_chemical_name_systematic
;
 ?
;
_space_group_IT_number 2
_symmetry_cell_setting triclinic
_symmetry_space_group_name_Hall '-P 1'
_symmetry_space_group_name_H-M 'P -1'
_atom_sites_solution_hydrogens geom
_atom_sites_solution_primary direct
_atom_sites_solution_secondary difmap
_audit_creation_method SHELXL-97
_cell_angle_alpha 85.858(8)
_cell_angle_beta 80.307(8)
_cell_angle_gamma 83.199(9)
_cell_formula_units_Z 2
_cell_length_a 6.1904(11)
_cell_length_b 12.730(3)
_cell_length_c 17.528(4)
_cell_measurement_reflns_used 1486
_cell_measurement_temperature 158(2)
_cell_measurement_theta_max 21.26
_cell_measurement_theta_min 2.36
_cell_volume 1350.0(5)
_computing_cell_refinement 'Bruker SMART'
_computing_data_collection 'Bruker SMART'
_computing_data_reduction 'Bruker SHELXTL'
_computing_molecular_graphics 'Bruker SHELXTL'
_computing_publication_material 'Bruker SHELXTL'
_computing_structure_refinement 'Bruker SHELXTL'
_computing_structure_solution 'Bruker SHELXTL'
_diffrn_ambient_temperature 158(2)
_diffrn_measured_fraction_theta_full 0.996
_diffrn_measured_fraction_theta_max 0.996
_diffrn_measurement_device_type 'CCD area detector'
_diffrn_measurement_method 'phi and omega scans'
_diffrn_radiation_monochromator graphite
_diffrn_radiation_source 'sealed tube'
_diffrn_radiation_type MoK\a
_diffrn_radiation_wavelength 0.71073
_diffrn_reflns_av_R_equivalents 0.0656
_diffrn_reflns_av_sigmaI/netI 0.1369
_diffrn_reflns_limit_h_max 7
_diffrn_reflns_limit_h_min -6
_diffrn_reflns_limit_k_max 14
_diffrn_reflns_limit_k_min -14
_diffrn_reflns_limit_l_max 20
_diffrn_reflns_limit_l_min 0
_diffrn_reflns_number 12963
_diffrn_reflns_theta_full 23.96
_diffrn_reflns_theta_max 23.96
_diffrn_reflns_theta_min 1.95
_exptl_absorpt_coefficient_mu 0.071
_exptl_absorpt_correction_type none
_exptl_crystal_colour brown
_exptl_crystal_density_diffrn 1.143
_exptl_crystal_description needle
_exptl_crystal_F_000 508
_exptl_crystal_size_max 0.44
_exptl_crystal_size_mid 0.02
_exptl_crystal_size_min 0.02
_refine_diff_density_max 0.195
_refine_diff_density_min -0.208
_refine_diff_density_rms 0.054
_refine_ls_extinction_coef 0.027(2)
_refine_ls_extinction_expression Fc^*^=kFc[1+0.001xFc^2^\l^3^/sin(2\q)]^-1/4^
_refine_ls_extinction_method SHELXL
_refine_ls_goodness_of_fit_ref 0.958
_refine_ls_hydrogen_treatment mixed
_refine_ls_matrix_type full
_refine_ls_number_parameters 321
_refine_ls_number_reflns 4193
_refine_ls_number_restraints 0
_refine_ls_restrained_S_all 0.958
_refine_ls_R_factor_all 0.1252
_refine_ls_R_factor_gt 0.0544
_refine_ls_shift/su_max 0.000
_refine_ls_shift/su_mean 0.000
_refine_ls_structure_factor_coef Fsqd
_refine_ls_weighting_details 'calc w=1/[\s^2^(Fo^2^)+(0.0594P)^2^+0.0000P] where P=(Fo^2^+2Fc^2^)/3'
_refine_ls_weighting_scheme calc
_refine_ls_wR_factor_gt 0.1127
_refine_ls_wR_factor_ref 0.1303
_reflns_number_gt 2142
_reflns_number_total 4193
_reflns_threshold_expression >2sigma(I)
_cod_data_source_file ja037787orom20030718_030648.cif
_cod_data_source_block notbu1
_cod_database_code 4114490

loop_
_symmetry_equiv_pos_as_xyz
'x, y, z'
'-x, -y, -z'

loop_
_atom_site_label
_atom_site_type_symbol
_atom_site_fract_x
_atom_site_fract_y
_atom_site_fract_z
_atom_site_U_iso_or_equiv
_atom_site_adp_type
_atom_site_occupancy
_atom_site_symmetry_multiplicity
_atom_site_calc_flag
_atom_site_refinement_flags
O1 O 0.7482(4) 0.42061(17) 0.38301(12) 0.0358(6) Uani 1 1 d .
O2 O -0.2024(4) 0.68574(19) -0.06713(12) 0.0403(7) Uani 1 1 d .
N1 N 0.5397(4) 0.4279(2) 0.38140(14) 0.0248(7) Uani 1 1 d .
N2 N 0.0053(4) 0.6719(2) -0.06436(14) 0.0243(7) Uani 1 1 d .
C1 C 0.4118(5) 0.3426(2) 0.42596(17) 0.0255(8) Uani 1 1 d .
C2 C 0.2091(5) 0.3934(3) 0.47658(17) 0.0325(9) Uani 1 1 d .
H2A H 0.2513 0.4481 0.5060 0.0450(15) Uiso 1 1 calc R
H2B H 0.1422 0.3393 0.5126 0.0450(15) Uiso 1 1 calc R
H2C H 0.1026 0.4256 0.4439 0.0450(15) Uiso 1 1 calc R
C3 C 0.5626(6) 0.2797(3) 0.47693(19) 0.0400(10) Uani 1 1 d .
H3A H 0.6929 0.2461 0.4442 0.0450(15) Uiso 1 1 calc R
H3B H 0.4835 0.2251 0.5083 0.0450(15) Uiso 1 1 calc R
H3C H 0.6086 0.3274 0.5111 0.0450(15) Uiso 1 1 calc R
C4 C 0.3563(6) 0.2691(3) 0.36904(19) 0.0390(10) Uani 1 1 d .
H4A H 0.2637 0.3095 0.3345 0.0450(15) Uiso 1 1 calc R
H4B H 0.2768 0.2126 0.3977 0.0450(15) Uiso 1 1 calc R
H4C H 0.4928 0.2379 0.3383 0.0450(15) Uiso 1 1 calc R
C5 C 0.4485(5) 0.5199(2) 0.34229(16) 0.0217(8) Uani 1 1 d .
C6 C 0.5742(5) 0.6054(2) 0.32672(16) 0.0245(8) Uani 1 1 d .
H6 H 0.7140 0.6011 0.3429 0.0450(15) Uiso 1 1 calc R
C7 C 0.4952(5) 0.6961(2) 0.28777(16) 0.0233(8) Uani 1 1 d .
H7 H 0.5828 0.7535 0.2776 0.0450(15) Uiso 1 1 calc R
C8 C 0.2924(5) 0.7063(2) 0.26297(16) 0.0209(8) Uani 1 1 d .
C9 C 0.1751(5) 0.6179(3) 0.27545(17) 0.0264(8) Uani 1 1 d .
H9 H 0.0412 0.6203 0.2553 0.0450(15) Uiso 1 1 calc R
C10 C 0.2470(5) 0.5267(2) 0.31611(16) 0.0235(8) Uani 1 1 d .
H10 H 0.1594 0.4693 0.3261 0.0450(15) Uiso 1 1 calc R
C11 C 0.2151(5) 0.8036(2) 0.21684(16) 0.0201(7) Uani 1 1 d .
C12 C 0.1711(5) 0.7728(2) 0.14103(16) 0.0199(8) Uani 1 1 d .
C13 C -0.0357(5) 0.7996(2) 0.11939(17) 0.0219(8) Uani 1 1 d .
H13 H -0.1458 0.8409 0.1524 0.0450(15) Uiso 1 1 calc R
C14 C -0.0848(5) 0.7679(2) 0.05173(17) 0.0232(8) Uani 1 1 d .
H14 H -0.2271 0.7881 0.0385 0.0450(15) Uiso 1 1 calc R
C15 C 0.0725(5) 0.7061(2) 0.00207(16) 0.0206(8) Uani 1 1 d .
C16 C 0.2790(5) 0.6767(2) 0.02350(17) 0.0241(8) Uani 1 1 d .
H16 H 0.3881 0.6342 -0.0091 0.0450(15) Uiso 1 1 calc R
C17 C 0.3253(5) 0.7089(2) 0.09168(17) 0.0243(8) Uani 1 1 d .
H17 H 0.4661 0.6871 0.1057 0.0450(15) Uiso 1 1 calc R
C18 C 0.1516(5) 0.6167(2) -0.13046(17) 0.0226(8) Uani 1 1 d .
C19 C 0.2140(6) 0.5019(3) -0.1055(2) 0.0427(10) Uani 1 1 d .
H19A H 0.2952 0.4991 -0.0618 0.0450(15) Uiso 1 1 calc R
H19B H 0.3071 0.4659 -0.1489 0.0450(15) Uiso 1 1 calc R
H19C H 0.0801 0.4665 -0.0896 0.0450(15) Uiso 1 1 calc R
C20 C 0.0176(5) 0.6200(3) -0.19609(18) 0.0403(10) Uani 1 1 d .
H20A H -0.1073 0.5784 -0.1800 0.0450(15) Uiso 1 1 calc R
H20B H 0.1112 0.5903 -0.2420 0.0450(15) Uiso 1 1 calc R
H20C H -0.0373 0.6936 -0.2085 0.0450(15) Uiso 1 1 calc R
C21 C 0.3549(5) 0.6749(3) -0.15977(18) 0.0317(9) Uani 1 1 d .
H21A H 0.3082 0.7498 -0.1713 0.0450(15) Uiso 1 1 calc R
H21B H 0.4368 0.6433 -0.2069 0.0450(15) Uiso 1 1 calc R
H21C H 0.4497 0.6690 -0.1198 0.0450(15) Uiso 1 1 calc R
C22 C 0.1897(5) 0.9044(3) 0.24079(17) 0.0219(8) Uani 1 1 d .
C23 C 0.2111(5) 1.0001(2) 0.17973(17) 0.0248(8) Uani 1 1 d .
C24 C 0.3507(5) 0.9696(3) 0.10093(17) 0.0325(9) Uani 1 1 d .
H24A H 0.2673 0.9279 0.0737 0.0450(15) Uiso 1 1 calc R
H24B H 0.4881 0.9275 0.1099 0.0450(15) Uiso 1 1 calc R
H24C H 0.3848 1.0340 0.0694 0.0450(15) Uiso 1 1 calc R
C25 C -0.0066(5) 1.0575(3) 0.16070(19) 0.0347(9) Uani 1 1 d .
H25A H -0.0863 1.0080 0.1388 0.0450(15) Uiso 1 1 calc R
H25B H 0.0238 1.1168 0.1230 0.0450(15) Uiso 1 1 calc R
H25C H -0.0967 1.0845 0.2081 0.0450(15) Uiso 1 1 calc R
C26 C 0.3434(5) 1.0839(2) 0.20527(19) 0.0341(9) Uani 1 1 d .
H26A H 0.3535 1.1428 0.1661 0.0450(15) Uiso 1 1 calc R
H26B H 0.4919 1.0513 0.2108 0.0450(15) Uiso 1 1 calc R
H26C H 0.2682 1.1104 0.2551 0.0450(15) Uiso 1 1 calc R
C27 C 0.1351(5) 0.9264(2) 0.32902(17) 0.0254(8) Uani 1 1 d .
C28 C 0.0320(5) 0.8336(3) 0.37899(17) 0.0347(9) Uani 1 1 d .
H28A H 0.1462 0.7741 0.3831 0.0450(15) Uiso 1 1 calc R
H28B H -0.0848 0.8110 0.3546 0.0450(15) Uiso 1 1 calc R
H28C H -0.0304 0.8572 0.4309 0.0450(15) Uiso 1 1 calc R
C29 C -0.0464(5) 1.0206(3) 0.34482(18) 0.0347(9) Uani 1 1 d .
H29A H -0.0806 1.0306 0.4007 0.0450(15) Uiso 1 1 calc R
H29B H -0.1795 1.0057 0.3260 0.0450(15) Uiso 1 1 calc R
H29C H 0.0060 1.0852 0.3178 0.0450(15) Uiso 1 1 calc R
C30 C 0.3351(5) 0.9468(3) 0.36564(18) 0.0346(9) Uani 1 1 d .
H30A H 0.2885 0.9564 0.4212 0.0450(15) Uiso 1 1 calc R
H30B H 0.3956 1.0107 0.3407 0.0450(15) Uiso 1 1 calc R
H30C H 0.4483 0.8861 0.3583 0.0450(15) Uiso 1 1 calc R

loop_
_atom_site_aniso_label
_atom_site_aniso_U_11
_atom_site_aniso_U_22
_atom_site_aniso_U_33
_atom_site_aniso_U_23
_atom_site_aniso_U_13
_atom_site_aniso_U_12
O1 0.0272(16) 0.0363(15) 0.0446(15) 0.0034(12) -0.0135(12) 0.0014(12)
O2 0.0176(15) 0.0665(19) 0.0389(14) -0.0183(13) -0.0091(11) 0.0019(12)
N1 0.0249(18) 0.0265(17) 0.0240(15) -0.0011(13) -0.0090(13) 0.0003(14)
N2 0.0176(17) 0.0303(17) 0.0254(15) -0.0042(13) -0.0042(13) -0.0014(13)
C1 0.030(2) 0.023(2) 0.0228(18) 0.0018(15) -0.0031(16) -0.0030(16)
C2 0.033(2) 0.039(2) 0.0245(18) 0.0043(17) -0.0036(16) -0.0019(18)
C3 0.042(2) 0.036(2) 0.038(2) 0.0109(18) -0.0060(18) 0.0029(19)
C4 0.055(3) 0.023(2) 0.039(2) 0.0026(17) -0.0072(19) -0.0101(19)
C5 0.026(2) 0.022(2) 0.0163(17) -0.0024(15) -0.0039(15) 0.0022(16)
C6 0.022(2) 0.029(2) 0.0228(17) -0.0018(16) -0.0067(15) -0.0031(17)
C7 0.024(2) 0.023(2) 0.0228(17) -0.0021(15) -0.0021(15) -0.0049(16)
C8 0.022(2) 0.020(2) 0.0210(17) -0.0036(15) -0.0043(15) 0.0005(16)
C9 0.026(2) 0.029(2) 0.0272(18) -0.0067(16) -0.0068(16) -0.0053(17)
C10 0.025(2) 0.024(2) 0.0237(17) -0.0010(16) -0.0070(15) -0.0063(16)
C11 0.0129(18) 0.025(2) 0.0222(17) 0.0010(15) -0.0022(14) -0.0029(15)
C12 0.024(2) 0.0166(18) 0.0189(17) 0.0002(14) -0.0037(15) -0.0006(15)
C13 0.019(2) 0.0216(19) 0.0236(18) 0.0034(15) -0.0002(15) -0.0022(15)
C14 0.0188(19) 0.0227(19) 0.0287(19) 0.0014(16) -0.0061(16) -0.0028(15)
C15 0.020(2) 0.0210(19) 0.0203(17) 0.0013(15) -0.0027(15) -0.0033(15)
C16 0.025(2) 0.024(2) 0.0238(18) -0.0032(15) -0.0055(15) 0.0027(16)
C17 0.018(2) 0.028(2) 0.0276(19) 0.0026(16) -0.0068(16) -0.0017(16)
C18 0.023(2) 0.022(2) 0.0235(18) -0.0046(15) -0.0031(15) -0.0004(15)
C19 0.049(3) 0.027(2) 0.047(2) -0.0013(18) 0.0007(19) 0.0005(19)
C20 0.027(2) 0.063(3) 0.032(2) -0.0212(19) -0.0032(17) 0.0002(19)
C21 0.029(2) 0.037(2) 0.0284(19) 0.0011(16) 0.0003(16) -0.0058(17)
C22 0.0124(18) 0.026(2) 0.0269(18) 0.0000(15) -0.0034(14) -0.0026(15)
C23 0.025(2) 0.0197(19) 0.0294(18) 0.0002(15) -0.0041(15) -0.0011(15)
C24 0.035(2) 0.029(2) 0.0325(19) 0.0039(16) -0.0027(17) -0.0087(17)
C25 0.033(2) 0.032(2) 0.039(2) 0.0057(17) -0.0096(17) -0.0013(17)
C26 0.033(2) 0.024(2) 0.045(2) 0.0021(17) -0.0061(17) -0.0072(17)
C27 0.024(2) 0.026(2) 0.0264(18) -0.0049(16) -0.0010(15) -0.0035(16)
C28 0.038(2) 0.036(2) 0.0273(19) -0.0060(17) 0.0038(17) -0.0017(18)
C29 0.032(2) 0.035(2) 0.035(2) -0.0087(17) 0.0011(17) 0.0004(18)
C30 0.039(2) 0.034(2) 0.0320(19) -0.0072(17) -0.0107(17) 0.0009(18)

loop_
_atom_type_symbol
_atom_type_description
_atom_type_scat_dispersion_real
_atom_type_scat_dispersion_imag
_atom_type_scat_source
C C 0.0033 0.0016 'International Tables Vol C Tables 4.2.6.8 and 6.1.1.4'
H H 0.0000 0.0000 'International Tables Vol C Tables 4.2.6.8 and 6.1.1.4'
N N 0.0061 0.0033 'International Tables Vol C Tables 4.2.6.8 and 6.1.1.4'
O O 0.0106 0.0060 'International Tables Vol C Tables 4.2.6.8 and 6.1.1.4'

loop_
_geom_angle_atom_site_label_1
_geom_angle_atom_site_label_2
_geom_angle_atom_site_label_3
_geom_angle
O1 N1 C5 116.5(2)
O1 N1 C1 117.4(2)
C5 N1 C1 125.9(3)
O2 N2 C15 116.6(2)
O2 N2 C18 116.9(2)
C15 N2 C18 126.5(3)
N1 C1 C2 109.6(3)
N1 C1 C3 107.0(3)
C2 C1 C3 109.4(3)
N1 C1 C4 109.1(2)
C2 C1 C4 112.8(3)
C3 C1 C4 108.8(3)
C10 C5 C6 119.1(3)
C10 C5 N1 123.3(3)
C6 C5 N1 117.5(3)
C7 C6 C5 120.0(3)
C6 C7 C8 122.2(3)
C7 C8 C9 116.8(3)
C7 C8 C11 121.2(3)
C9 C8 C11 121.6(3)
C10 C9 C8 122.3(3)
C9 C10 C5 119.5(3)
C22 C11 C12 125.3(3)
C22 C11 C8 125.2(3)
C12 C11 C8 109.6(3)
C13 C12 C17 116.9(3)
C13 C12 C11 120.4(3)
C17 C12 C11 122.5(3)
C14 C13 C12 121.8(3)
C13 C14 C15 120.7(3)
C16 C15 C14 118.4(3)
C16 C15 N2 124.3(3)
C14 C15 N2 117.2(3)
C17 C16 C15 120.2(3)
C16 C17 C12 122.0(3)
N2 C18 C19 109.7(3)
N2 C18 C20 106.9(2)
C19 C18 C20 109.0(3)
N2 C18 C21 111.0(2)
C19 C18 C21 111.9(3)
C20 C18 C21 108.0(2)
C11 C22 C23 120.0(3)
C11 C22 C27 120.9(3)
C23 C22 C27 119.1(3)
C25 C23 C24 105.9(3)
C25 C23 C26 107.7(3)
C24 C23 C26 102.0(3)
C25 C23 C22 115.6(3)
C24 C23 C22 113.3(2)
C26 C23 C22 111.3(3)
C30 C27 C29 108.7(3)
C30 C27 C28 105.8(3)
C29 C27 C28 102.8(2)
C30 C27 C22 114.6(2)
C29 C27 C22 111.6(2)
C28 C27 C22 112.6(2)

loop_
_geom_bond_atom_site_label_1
_geom_bond_atom_site_label_2
_geom_bond_distance
O1 N1 1.288(3)
O2 N2 1.285(3)
N1 C5 1.421(4)
N1 C1 1.513(4)
N2 C15 1.413(4)
N2 C18 1.506(4)
C1 C2 1.515(4)
C1 C3 1.520(4)
C1 C4 1.522(4)
C5 C10 1.391(4)
C5 C6 1.396(4)
C6 C7 1.380(4)
C7 C8 1.385(4)
C8 C9 1.395(4)
C8 C11 1.504(4)
C9 C10 1.384(4)
C11 C22 1.361(4)
C11 C12 1.488(4)
C12 C13 1.393(4)
C12 C17 1.401(4)
C13 C14 1.372(4)
C14 C15 1.399(4)
C15 C16 1.394(4)
C16 C17 1.376(4)
C18 C19 1.519(4)
C18 C20 1.523(4)
C18 C21 1.532(4)
C22 C23 1.566(4)
C22 C27 1.565(4)
C23 C25 1.531(4)
C23 C24 1.550(4)
C23 C26 1.552(4)
C27 C30 1.543(4)
C27 C29 1.549(4)
C27 C28 1.553(4)

loop_
_cod_related_entry_id
_cod_related_entry_database
_cod_related_entry_code
1 ChemSpider 8847190
